data_7005868
loop_
_publ_author_name
'Wang, Fujun'
'Wang, Mei'
'Liu, Xiaoyang'
'Jin, Kun'
'Dong, Weibing'
'Sun, Licheng'

_publ_section_title
;
 Protonation, electrochemical properties and molecular structures of
 halogen-functionalized diiron azadithiolate complexes related to the
 active site of iron-only hydrogenases.
;
_journal_issue 34
_journal_name_full 'Dalton transactions (Cambridge, England : 2003)'
_journal_page_first 3812
_journal_page_last 3819
_journal_paper_doi 10.1039/b706178a
_journal_year 2007
_chemical_formula_analytical 'C20 H31 Br Cl2 F6 Fe2 N O4 P3 S2'
_chemical_formula_moiety 'C19 H29 Br Fe2 N O4 P2 S2 ,PF6, CH2Cl2'
_chemical_formula_sum 'C20 H31 Br Cl2 F6 Fe2 N O4 P3 S2'
_chemical_formula_weight 883.00
_space_group_IT_number 2
_symmetry_cell_setting triclinic
_symmetry_space_group_name_Hall '-P 1'
_symmetry_space_group_name_H-M 'P -1'
_atom_sites_solution_hydrogens geom
_atom_sites_solution_primary direct
_atom_sites_solution_secondary difmap
_audit_creation_date 'Jan 15 11:01:24 2005'
_audit_creation_method SHELXL-97
_cell_angle_alpha 80.32(3)
_cell_angle_beta 65.34(3)
_cell_angle_gamma 76.92(3)
_cell_formula_units_Z 2
_cell_length_a 11.621(2)
_cell_length_b 12.590(3)
_cell_length_c 13.505(3)
_cell_measurement_reflns_used 3562
_cell_measurement_temperature 273(2)
_cell_measurement_theta_max 17.50
_cell_measurement_theta_min 3.21
_cell_volume 1743.0(8)
_computing_cell_refinement 'Bruker XSCANS'
_computing_data_collection 'Bruker XSCANS'
_computing_data_reduction 'Bruker SHELXTL'
_computing_molecular_graphics 'Bruker SHELXTL'
_computing_publication_material 'Bruker SHELXTL'
_computing_structure_refinement 'SHELXL-97 (Sheldrick, 1997)'
_computing_structure_solution 'SHELXS-97 (Sheldrick, 1990)'
_diffrn_ambient_temperature 273(2)
_diffrn_measured_fraction_theta_full 0.982
_diffrn_measured_fraction_theta_max 0.982
_diffrn_measurement_device_type 'Bruker P4'
_diffrn_measurement_method '\w scans'
_diffrn_radiation_detector 'Imaging Plate'
_diffrn_radiation_monochromator graphite
_diffrn_radiation_source 'fine-focus sealed tube'
_diffrn_radiation_type MoK\a
_diffrn_radiation_wavelength 0.71073
_diffrn_reflns_av_R_equivalents 0.0279
_diffrn_reflns_av_sigmaI/netI 0.0390
_diffrn_reflns_limit_h_max 14
_diffrn_reflns_limit_h_min -15
_diffrn_reflns_limit_k_max 16
_diffrn_reflns_limit_k_min -16
_diffrn_reflns_limit_l_max 17
_diffrn_reflns_limit_l_min -17
_diffrn_reflns_number 17215
_diffrn_reflns_theta_full 27.48
_diffrn_reflns_theta_max 27.48
_diffrn_reflns_theta_min 3.03
_diffrn_standards_decay_% 0
_diffrn_standards_interval_count 0
_diffrn_standards_number 0
_exptl_absorpt_coefficient_mu 2.448
_exptl_absorpt_correction_T_max 0.7918
_exptl_absorpt_correction_T_min 0.6149
_exptl_absorpt_correction_type multi-scan
_exptl_absorpt_process_details '(SADABS; Sheldrick, 1996)'
_exptl_crystal_colour red
_exptl_crystal_density_diffrn 1.682
_exptl_crystal_density_method 'not measured'
_exptl_crystal_description prism
_exptl_crystal_F_000 884
_exptl_crystal_size_max 0.22
_exptl_crystal_size_mid 0.15
_exptl_crystal_size_min 0.10
_refine_diff_density_max 0.740
_refine_diff_density_min -0.677
_refine_diff_density_rms 0.069
_refine_ls_extinction_method none
_refine_ls_goodness_of_fit_ref 1.033
_refine_ls_hydrogen_treatment mixed
_refine_ls_matrix_type full
_refine_ls_number_parameters 430
_refine_ls_number_reflns 7858
_refine_ls_number_restraints 6
_refine_ls_restrained_S_all 1.034
_refine_ls_R_factor_all 0.0693
_refine_ls_R_factor_gt 0.0456
_refine_ls_shift/su_max 0.001
_refine_ls_shift/su_mean 0.000
_refine_ls_structure_factor_coef Fsqd
_refine_ls_weighting_details 'calc w=1/[\s^2^(Fo^2^)+(0.0474P)^2^+1.6851P] where P=(Fo^2^+2Fc^2^)/3'
_refine_ls_weighting_scheme calc
_refine_ls_wR_factor_gt 0.1046
_refine_ls_wR_factor_ref 0.1163
_reflns_number_gt 5720
_reflns_number_total 7858
_reflns_threshold_expression >2sigma(I)
_cod_data_source_file b706178a.txt
_cod_data_source_block 4FeHFe
_cod_depositor_comments
;
The following automatic conversions were performed:
'_symmetry_cell_setting' value 'Triclinic' changed to 'triclinic'
according to '/home/saulius/struct/CIF-dictionaries/cif_core.dic'
dictionary named 'cif_core.dic' version 2.4.1 from 2010-06-29.

Automatic conversion script
Id: cif_fix_enum 1527 2010-12-29 10:47:43Z saulius 
;
_cod_original_cell_volume 1743.1(6)
_cod_original_sg_symbol_H-M 'P-1 '
_cod_database_code 7005868

loop_
_symmetry_equiv_pos_as_xyz
'x, y, z'
'-x, -y, -z'

loop_
_atom_site_label
_atom_site_type_symbol
_atom_site_fract_x
_atom_site_fract_y
_atom_site_fract_z
_atom_site_U_iso_or_equiv
_atom_site_adp_type
_atom_site_occupancy
_atom_site_symmetry_multiplicity
_atom_site_calc_flag
_atom_site_refinement_flags
_atom_site_disorder_assembly
_atom_site_disorder_group
Fe1 Fe 0.34395(5) 0.26107(4) 0.34890(4) 0.04214(13) Uani 1 1 d . B .
Fe2 Fe 0.32034(5) 0.25472(4) 0.16732(3) 0.03905(13) Uani 1 1 d . . .
S1 S 0.49015(8) 0.16492(7) 0.20791(7) 0.04260(19) Uani 1 1 d . . .
S2 S 0.20172(8) 0.17577(7) 0.33114(6) 0.04101(19) Uani 1 1 d . . .
P1 P 0.48678(11) 0.36723(9) 0.32594(9) 0.0616(3) Uani 1 1 d . . .
P2 P 0.13936(10) 0.36544(8) 0.16631(8) 0.0507(2) Uani 1 1 d . . .
P3 P -0.25860(10) -0.31595(9) 0.23408(9) 0.0553(3) Uani 1 1 d . . .
F1 F -0.1799(3) -0.3059(3) 0.3017(3) 0.1084(11) Uani 1 1 d . A .
F2 F -0.3338(3) -0.3245(3) 0.1628(3) 0.1071(11) Uani 1 1 d . A .
F3 F -0.1290(13) -0.3556(16) 0.1465(13) 0.122(6) Uani 0.60(3) 1 d P A 1
F4 F -0.2650(16) -0.4356(12) 0.2898(18) 0.134(6) Uani 0.60(3) 1 d P A 1
F5 F -0.260(2) -0.1956(12) 0.1878(14) 0.126(6) Uani 0.60(3) 1 d P A 1
F6 F -0.3901(9) -0.2768(16) 0.3297(8) 0.117(5) Uani 0.60(3) 1 d P A 1
F3' F -0.136(3) -0.303(3) 0.1196(18) 0.138(10) Uani 0.40(3) 1 d P A 2
F4' F -0.214(3) -0.4421(14) 0.221(3) 0.129(9) Uani 0.40(3) 1 d P A 2
F5' F -0.300(3) -0.1947(15) 0.238(3) 0.142(12) Uani 0.40(3) 1 d P A 2
F6' F -0.373(3) -0.335(3) 0.3325(15) 0.188(11) Uani 0.40(3) 1 d P A 2
Br1 Br 0.16395(7) -0.24441(5) 0.44749(5) 0.1057(2) Uani 1 1 d . . .
N1 N 0.3695(3) -0.0121(2) 0.2441(2) 0.0414(6) Uani 1 1 d . . .
O3 O 0.4811(3) 0.3840(3) -0.0179(2) 0.0768(9) Uani 1 1 d . . .
O4 O 0.3172(4) 0.1053(2) 0.0256(2) 0.0808(10) Uani 1 1 d . . .
O1 O 0.1361(3) 0.4079(3) 0.5006(2) 0.0769(9) Uani 1 1 d . B .
O2 O 0.3996(4) 0.1103(3) 0.5172(3) 0.0960(12) Uani 1 1 d . B .
C3 C 0.4189(4) 0.3337(3) 0.0544(3) 0.0530(9) Uani 1 1 d . . .
C4 C 0.3178(4) 0.1612(3) 0.0827(3) 0.0518(9) Uani 1 1 d . . .
C1 C 0.2176(4) 0.3506(3) 0.4417(3) 0.0530(9) Uani 1 1 d . . .
C2 C 0.3776(4) 0.1710(3) 0.4523(3) 0.0602(10) Uani 1 1 d . . .
C5 C 0.4837(3) 0.0192(3) 0.2410(3) 0.0455(8) Uani 1 1 d . . .
H5A H 0.5601 -0.0222 0.1862 0.055 Uiso 1 1 calc R . .
H5B H 0.4888 -0.0027 0.3132 0.055 Uiso 1 1 calc R . .
C6 C 0.2541(3) 0.0283(3) 0.3356(3) 0.0449(8) Uani 1 1 d . . .
H6A H 0.2688 0.0038 0.4036 0.054 Uiso 1 1 calc R . .
H6B H 0.1833 -0.0061 0.3400 0.054 Uiso 1 1 calc R . .
C7 C 0.3891(4) -0.1334(3) 0.2484(3) 0.0511(9) Uani 1 1 d . . .
H7A H 0.3821 -0.1648 0.3226 0.061 Uiso 1 1 calc R . .
H7B H 0.4768 -0.1608 0.1960 0.061 Uiso 1 1 calc R . .
C8 C 0.2925(3) -0.1710(3) 0.2215(3) 0.0507(9) Uani 1 1 d . . .
C9 C 0.3037(4) -0.1558(3) 0.1139(3) 0.0630(10) Uani 1 1 d . . .
H9A H 0.3693 -0.1189 0.0609 0.076 Uiso 1 1 calc R . .
C10 C 0.2234(5) -0.1921(4) 0.0815(5) 0.0845(15) Uani 1 1 d . . .
H10A H 0.2340 -0.1814 0.0071 0.101 Uiso 1 1 calc R . .
C11 C 0.1270(5) -0.2445(5) 0.1583(6) 0.0943(18) Uani 1 1 d . . .
H11A H 0.0709 -0.2699 0.1363 0.113 Uiso 1 1 calc R . .
C12 C 0.1112(5) -0.2602(4) 0.2649(5) 0.0874(17) Uani 1 1 d . . .
H12A H 0.0442 -0.2961 0.3173 0.105 Uiso 1 1 calc R . .
C13 C 0.1934(4) -0.2235(3) 0.2962(4) 0.0661(11) Uani 1 1 d . . .
C14 C 0.0423(5) 0.4336(4) 0.2902(3) 0.0793(14) Uani 1 1 d . . .
H14A H -0.0342 0.4799 0.2828 0.119 Uiso 1 1 calc R . .
H14B H 0.0926 0.4790 0.3025 0.119 Uiso 1 1 calc R . .
H14C H 0.0160 0.3787 0.3523 0.119 Uiso 1 1 calc R . .
C15 C 0.0293(5) 0.2984(5) 0.1466(5) 0.0892(15) Uani 1 1 d . . .
H15A H -0.0466 0.3521 0.1472 0.134 Uiso 1 1 calc R . .
H15B H 0.0029 0.2407 0.2057 0.134 Uiso 1 1 calc R . .
H15C H 0.0720 0.2661 0.0762 0.134 Uiso 1 1 calc R . .
C16 C 0.1620(5) 0.4776(4) 0.0615(3) 0.0720(12) Uani 1 1 d . . .
H16A H 0.0781 0.5209 0.0678 0.108 Uiso 1 1 calc R . .
H16B H 0.2064 0.4489 -0.0106 0.108 Uiso 1 1 calc R . .
H16C H 0.2137 0.5241 0.0703 0.108 Uiso 1 1 calc R . .
C17 C 0.4171(12) 0.4893(12) 0.3963(16) 0.110(5) Uani 0.60(2) 1 d PU B 1
H17A H 0.4845 0.5314 0.3823 0.166 Uiso 0.60(2) 1 calc PR B 1
H17B H 0.3758 0.4698 0.4750 0.166 Uiso 0.60(2) 1 calc PR B 1
H17C H 0.3528 0.5336 0.3700 0.166 Uiso 0.60(2) 1 calc PR B 1
C17' C 0.4181(17) 0.5188(11) 0.312(3) 0.112(7) Uani 0.40(2) 1 d PU B 2
H17D H 0.4831 0.5623 0.3014 0.168 Uiso 0.40(2) 1 calc PR B 2
H17E H 0.3420 0.5380 0.3785 0.168 Uiso 0.40(2) 1 calc PR B 2
H17F H 0.3940 0.5341 0.2489 0.168 Uiso 0.40(2) 1 calc PR B 2
C18 C 0.5871(8) 0.3188(9) 0.4010(6) 0.171(4) Uani 1 1 d . B .
H18A H 0.6455 0.3701 0.3858 0.257 Uiso 1 1 calc R . .
H18B H 0.6373 0.2467 0.3787 0.257 Uiso 1 1 calc R . .
H18C H 0.5332 0.3130 0.4794 0.257 Uiso 1 1 calc R . .
C19 C 0.6052(6) 0.3880(5) 0.1913(4) 0.108(2) Uani 1 1 d . B .
H19A H 0.6609 0.4354 0.1922 0.162 Uiso 1 1 calc R . .
H19B H 0.5626 0.4226 0.1419 0.162 Uiso 1 1 calc R . .
H19C H 0.6570 0.3173 0.1659 0.162 Uiso 1 1 calc R . .
C20 C 0.8722(11) -0.0186(7) 0.2527(7) 0.160(3) Uani 0.50 1 d P C 1
H20A H 0.9177 -0.0952 0.2438 0.192 Uiso 0.50 1 calc PR C 1
H20B H 0.7791 -0.0209 0.2827 0.192 Uiso 0.50 1 calc PR C 1
Cl1 Cl 0.9095(8) 0.0451(6) 0.1286(5) 0.179(3) Uani 0.50 1 d P C 1
C20A C 0.8722(11) -0.0186(7) 0.2527(7) 0.160(3) Uani 0.50 1 d P C 2
H20C H 0.9546 -0.0537 0.1985 0.192 Uiso 0.50 1 calc PR C 2
H20D H 0.8162 -0.0745 0.2867 0.192 Uiso 0.50 1 calc PR C 2
Cl1' Cl 0.8071(7) 0.0754(4) 0.1935(7) 0.181(3) Uani 0.50 1 d P C 2
Cl2 Cl 0.9007(3) 0.0267(2) 0.35084(19) 0.1742(10) Uani 1 1 d . . .
H1 H 0.315(4) 0.371(3) 0.240(3) 0.062(11) Uiso 1 1 d . . .

loop_
_atom_site_aniso_label
_atom_site_aniso_U_11
_atom_site_aniso_U_22
_atom_site_aniso_U_33
_atom_site_aniso_U_23
_atom_site_aniso_U_13
_atom_site_aniso_U_12
Fe1 0.0492(3) 0.0375(3) 0.0395(3) -0.00701(18) -0.0173(2) -0.0047(2)
Fe2 0.0412(3) 0.0348(2) 0.0362(2) -0.00508(17) -0.01128(19) -0.00349(19)
S1 0.0369(4) 0.0402(4) 0.0486(5) -0.0079(3) -0.0134(4) -0.0065(3)
S2 0.0380(4) 0.0377(4) 0.0401(4) -0.0061(3) -0.0093(3) -0.0027(3)
P1 0.0619(7) 0.0581(6) 0.0716(7) -0.0224(5) -0.0244(5) -0.0148(5)
P2 0.0510(6) 0.0462(5) 0.0491(5) -0.0033(4) -0.0202(4) 0.0028(4)
P3 0.0533(6) 0.0536(6) 0.0674(6) -0.0111(5) -0.0340(5) -0.0011(5)
F1 0.117(3) 0.129(3) 0.125(2) -0.007(2) -0.092(2) -0.023(2)
F2 0.103(2) 0.118(3) 0.140(3) -0.057(2) -0.088(2) 0.0173(19)
F3 0.061(5) 0.181(14) 0.105(9) -0.054(8) -0.019(6) 0.024(8)
F4 0.130(10) 0.077(7) 0.218(13) 0.048(8) -0.103(10) -0.042(7)
F5 0.176(13) 0.080(8) 0.164(10) 0.051(8) -0.118(10) -0.046(9)
F6 0.068(5) 0.190(12) 0.086(5) -0.054(6) -0.032(4) 0.027(6)
F3' 0.095(14) 0.23(3) 0.081(8) 0.003(12) -0.015(7) -0.074(16)
F4' 0.161(19) 0.048(7) 0.24(2) -0.043(12) -0.148(19) 0.022(9)
F5' 0.20(2) 0.057(10) 0.24(3) -0.070(14) -0.16(2) 0.041(12)
F6' 0.163(19) 0.21(2) 0.122(11) 0.010(12) 0.037(11) -0.111(18)
Br1 0.1236(5) 0.0829(4) 0.0768(4) 0.0104(3) -0.0063(3) -0.0313(3)
N1 0.0358(15) 0.0340(14) 0.0511(16) -0.0084(11) -0.0134(12) -0.0039(11)
O3 0.079(2) 0.0697(19) 0.0623(18) 0.0178(15) -0.0106(15) -0.0266(17)
O4 0.132(3) 0.0619(18) 0.0647(18) -0.0162(14) -0.0528(19) -0.0113(19)
O1 0.081(2) 0.080(2) 0.0558(17) -0.0288(15) -0.0179(15) 0.0118(17)
O2 0.152(4) 0.070(2) 0.079(2) -0.0023(17) -0.073(2) 0.009(2)
C3 0.056(2) 0.046(2) 0.051(2) -0.0045(16) -0.0187(18) -0.0028(18)
C4 0.063(2) 0.047(2) 0.0440(19) -0.0011(15) -0.0218(17) -0.0065(18)
C1 0.063(2) 0.052(2) 0.046(2) -0.0076(16) -0.0227(18) -0.0085(19)
C2 0.082(3) 0.050(2) 0.055(2) -0.0104(17) -0.036(2) -0.003(2)
C5 0.0409(19) 0.0405(18) 0.056(2) -0.0083(14) -0.0206(16) -0.0032(15)
C6 0.0432(19) 0.0374(17) 0.0476(18) -0.0048(13) -0.0119(15) -0.0058(15)
C7 0.049(2) 0.0355(18) 0.068(2) -0.0079(15) -0.0231(18) -0.0013(15)
C8 0.045(2) 0.0323(17) 0.066(2) -0.0142(15) -0.0114(17) -0.0026(15)
C9 0.057(2) 0.058(2) 0.068(3) -0.0222(19) -0.014(2) -0.008(2)
C10 0.080(3) 0.091(4) 0.092(4) -0.037(3) -0.035(3) -0.009(3)
C11 0.074(4) 0.083(4) 0.143(5) -0.052(4) -0.045(4) -0.011(3)
C12 0.060(3) 0.061(3) 0.128(5) -0.029(3) -0.009(3) -0.025(2)
C13 0.056(2) 0.042(2) 0.085(3) -0.0142(19) -0.009(2) -0.0093(19)
C14 0.073(3) 0.083(3) 0.056(2) -0.014(2) -0.019(2) 0.032(2)
C15 0.069(3) 0.088(4) 0.126(4) -0.008(3) -0.055(3) -0.009(3)
C16 0.085(3) 0.057(2) 0.062(2) 0.0019(19) -0.030(2) 0.007(2)
C17 0.101(7) 0.084(8) 0.145(11) -0.056(8) -0.019(8) -0.039(6)
C17' 0.088(9) 0.045(7) 0.173(16) -0.024(9) -0.011(12) -0.022(6)
C18 0.166(8) 0.292(12) 0.121(6) 0.063(6) -0.096(6) -0.147(8)
C19 0.145(5) 0.128(5) 0.073(3) 0.010(3) -0.033(3) -0.100(5)
C20 0.238(11) 0.102(6) 0.156(7) -0.022(5) -0.094(8) -0.019(6)
Cl1 0.242(8) 0.168(5) 0.133(4) -0.005(3) -0.095(5) -0.009(5)
C20A 0.238(11) 0.102(6) 0.156(7) -0.022(5) -0.094(8) -0.019(6)
Cl1' 0.213(6) 0.107(3) 0.303(9) -0.009(4) -0.201(7) 0.009(4)
Cl2 0.199(3) 0.215(3) 0.1249(16) -0.0273(16) -0.0547(16) -0.076(2)

loop_
_atom_type_symbol
_atom_type_description
_atom_type_scat_dispersion_real
_atom_type_scat_dispersion_imag
_atom_type_scat_source
C C 0.0033 0.0016 'International Tables Vol C Tables 4.2.6.8 and 6.1.1.4'
H H 0.0000 0.0000 'International Tables Vol C Tables 4.2.6.8 and 6.1.1.4'
N N 0.0061 0.0033 'International Tables Vol C Tables 4.2.6.8 and 6.1.1.4'
O O 0.0106 0.0060 'International Tables Vol C Tables 4.2.6.8 and 6.1.1.4'
F F 0.0171 0.0103 'International Tables Vol C Tables 4.2.6.8 and 6.1.1.4'
P P 0.1023 0.0942 'International Tables Vol C Tables 4.2.6.8 and 6.1.1.4'
S S 0.1246 0.1234 'International Tables Vol C Tables 4.2.6.8 and 6.1.1.4'
Fe Fe 0.3463 0.8444 'International Tables Vol C Tables 4.2.6.8 and 6.1.1.4'
Br Br -0.2901 2.4595 'International Tables Vol C Tables 4.2.6.8 and 6.1.1.4'
Cl Cl 0.1484 0.1585 'International Tables Vol C Tables 4.2.6.8 and 6.1.1.4'

loop_
_geom_angle_atom_site_label_1
_geom_angle_atom_site_label_2
_geom_angle_atom_site_label_3
_geom_angle
_geom_angle_site_symmetry_1
_geom_angle_site_symmetry_3
_geom_angle_publ_flag
C2 Fe1 C1 94.57(18) . . ?
C2 Fe1 P1 94.58(15) . . ?
C1 Fe1 P1 90.85(13) . . ?
C2 Fe1 S1 95.85(14) . . ?
C1 Fe1 S1 169.34(12) . . ?
P1 Fe1 S1 90.58(5) . . ?
C2 Fe1 S2 99.24(15) . . ?
C1 Fe1 S2 91.94(13) . . ?
P1 Fe1 S2 165.63(4) . . ?
S1 Fe1 S2 84.15(4) . . ?
C2 Fe1 Fe2 139.67(12) . . ?
C1 Fe1 Fe2 114.57(12) . . ?
P1 Fe1 Fe2 111.32(5) . . ?
S1 Fe1 Fe2 55.23(3) . . ?
S2 Fe1 Fe2 54.92(3) . . ?
C2 Fe1 H1 174.0(11) . . ?
C1 Fe1 H1 83.4(11) . . ?
P1 Fe1 H1 79.8(11) . . ?
S1 Fe1 H1 86.5(11) . . ?
S2 Fe1 H1 86.5(11) . . ?
Fe2 Fe1 H1 45.8(11) . . ?
C3 Fe2 C4 93.45(17) . . ?
C3 Fe2 P2 92.02(13) . . ?
C4 Fe2 P2 93.94(13) . . ?
C3 Fe2 S2 168.47(13) . . ?
C4 Fe2 S2 97.97(12) . . ?
P2 Fe2 S2 88.78(5) . . ?
C3 Fe2 S1 92.29(13) . . ?
C4 Fe2 S1 100.08(13) . . ?
P2 Fe2 S1 165.06(4) . . ?
S2 Fe2 S1 84.20(4) . . ?
C3 Fe2 Fe1 113.94(13) . . ?
C4 Fe2 Fe1 141.76(12) . . ?
P2 Fe2 Fe1 110.36(4) . . ?
S2 Fe2 Fe1 55.28(3) . . ?
S1 Fe2 Fe1 54.95(4) . . ?
C3 Fe2 H1 80.5(11) . . ?
C4 Fe2 H1 170.2(12) . . ?
P2 Fe2 H1 78.8(12) . . ?
S2 Fe2 H1 88.4(11) . . ?
S1 Fe2 H1 87.9(12) . . ?
Fe1 Fe2 H1 47.9(11) . . ?
C5 S1 Fe1 110.26(12) . . ?
C5 S1 Fe2 110.73(12) . . ?
Fe1 S1 Fe2 69.82(4) . . ?
C6 S2 Fe2 110.04(11) . . ?
C6 S2 Fe1 111.02(12) . . ?
Fe2 S2 Fe1 69.81(4) . . ?
C19 P1 C17 113.6(6) . . ?
C19 P1 C18 100.6(3) . . ?
C17 P1 C18 92.1(7) . . ?
C19 P1 C17' 86.7(8) . . ?
C17 P1 C17' 35.5(7) . . ?
C18 P1 C17' 121.0(10) . . ?
C19 P1 Fe1 117.44(17) . . ?
C17 P1 Fe1 114.1(4) . . ?
C18 P1 Fe1 115.5(3) . . ?
C17' P1 Fe1 111.8(6) . . ?
C16 P2 C15 103.2(3) . . ?
C16 P2 C14 102.7(2) . . ?
C15 P2 C14 104.2(3) . . ?
C16 P2 Fe2 115.60(17) . . ?
C15 P2 Fe2 114.65(18) . . ?
C14 P2 Fe2 114.84(16) . . ?
F6' P3 F5' 91.2(13) . . ?
F6' P3 F3 151.8(13) . . ?
F5' P3 F3 116.6(13) . . ?
F6' P3 F5 114.3(13) . . ?
F5' P3 F5 24.4(14) . . ?
F3 P3 F5 93.9(9) . . ?
F6' P3 F4 61.6(12) . . ?
F5' P3 F4 151.2(12) . . ?
F3 P3 F4 90.2(7) . . ?
F5 P3 F4 175.7(8) . . ?
F6' P3 F4' 91.5(11) . . ?
F5' P3 F4' 175.8(11) . . ?
F3 P3 F4' 61.0(11) . . ?
F5 P3 F4' 151.9(11) . . ?
F4 P3 F4' 32.4(8) . . ?
F6' P3 F6 26.9(12) . . ?
F5' P3 F6 64.4(13) . . ?
F3 P3 F6 177.0(7) . . ?
F5 P3 F6 87.5(7) . . ?
F4 P3 F6 88.4(7) . . ?
F4' P3 F6 118.2(11) . . ?
F6' P3 F1 93.1(10) . . ?
F5' P3 F1 85.7(10) . . ?
F3 P3 F1 85.3(7) . . ?
F5 P3 F1 92.5(7) . . ?
F4 P3 F1 86.3(7) . . ?
F4' P3 F1 97.3(7) . . ?
F6 P3 F1 91.9(3) . . ?
F6' P3 F2 88.8(10) . . ?
F5' P3 F2 93.9(10) . . ?
F3 P3 F2 93.2(7) . . ?
F5 P3 F2 86.4(7) . . ?
F4 P3 F2 94.9(7) . . ?
F4' P3 F2 83.0(7) . . ?
F6 P3 F2 89.5(3) . . ?
F1 P3 F2 178.1(2) . . ?
F6' P3 F3' 174.5(14) . . ?
F5' P3 F3' 92.2(14) . . ?
F3 P3 F3' 25.8(11) . . ?
F5 P3 F3' 68.6(12) . . ?
F4 P3 F3' 115.6(10) . . ?
F4' P3 F3' 84.8(11) . . ?
F6 P3 F3' 156.0(11) . . ?
F1 P3 F3' 91.4(10) . . ?
F2 P3 F3' 86.7(10) . . ?
C5 N1 C6 112.7(3) . . ?
C5 N1 C7 108.8(3) . . ?
C6 N1 C7 110.3(3) . . ?
O3 C3 Fe2 179.5(4) . . ?
O4 C4 Fe2 177.1(3) . . ?
O1 C1 Fe1 179.4(4) . . ?
O2 C2 Fe1 177.9(4) . . ?
N1 C5 S1 114.7(2) . . ?
N1 C5 H5A 108.6 . . ?
S1 C5 H5A 108.6 . . ?
N1 C5 H5B 108.6 . . ?
S1 C5 H5B 108.6 . . ?
H5A C5 H5B 107.6 . . ?
N1 C6 S2 115.9(2) . . ?
N1 C6 H6A 108.3 . . ?
S2 C6 H6A 108.3 . . ?
N1 C6 H6B 108.3 . . ?
S2 C6 H6B 108.3 . . ?
H6A C6 H6B 107.4 . . ?
N1 C7 C8 112.0(3) . . ?
N1 C7 H7A 109.2 . . ?
C8 C7 H7A 109.2 . . ?
N1 C7 H7B 109.2 . . ?
C8 C7 H7B 109.2 . . ?
H7A C7 H7B 107.9 . . ?
C9 C8 C13 116.6(4) . . ?
C9 C8 C7 118.5(3) . . ?
C13 C8 C7 124.8(4) . . ?
C10 C9 C8 122.3(4) . . ?
C10 C9 H9A 118.9 . . ?
C8 C9 H9A 118.9 . . ?
C9 C10 C11 119.1(5) . . ?
C9 C10 H10A 120.4 . . ?
C11 C10 H10A 120.4 . . ?
C12 C11 C10 120.9(5) . . ?
C12 C11 H11A 119.6 . . ?
C10 C11 H11A 119.6 . . ?
C11 C12 C13 119.3(5) . . ?
C11 C12 H12A 120.3 . . ?
C13 C12 H12A 120.3 . . ?
C12 C13 C8 121.8(5) . . ?
C12 C13 Br1 117.5(4) . . ?
C8 C13 Br1 120.7(3) . . ?
P2 C14 H14A 109.5 . . ?
P2 C14 H14B 109.5 . . ?
H14A C14 H14B 109.5 . . ?
P2 C14 H14C 109.5 . . ?
H14A C14 H14C 109.5 . . ?
H14B C14 H14C 109.5 . . ?
P2 C15 H15A 109.5 . . ?
P2 C15 H15B 109.5 . . ?
H15A C15 H15B 109.5 . . ?
P2 C15 H15C 109.5 . . ?
H15A C15 H15C 109.5 . . ?
H15B C15 H15C 109.5 . . ?
P2 C16 H16A 109.5 . . ?
P2 C16 H16B 109.5 . . ?
H16A C16 H16B 109.5 . . ?
P2 C16 H16C 109.5 . . ?
H16A C16 H16C 109.5 . . ?
H16B C16 H16C 109.5 . . ?
P1 C17 H17A 109.5 . . ?
P1 C17 H17B 109.5 . . ?
H17A C17 H17B 109.5 . . ?
P1 C17 H17C 109.5 . . ?
H17A C17 H17C 109.5 . . ?
H17B C17 H17C 109.5 . . ?
P1 C17' H17D 109.5 . . ?
P1 C17' H17E 109.5 . . ?
H17D C17' H17E 109.5 . . ?
P1 C17' H17F 109.5 . . ?
H17D C17' H17F 109.5 . . ?
H17E C17' H17F 109.5 . . ?
P1 C18 H18A 109.5 . . ?
P1 C18 H18B 109.5 . . ?
H18A C18 H18B 109.5 . . ?
P1 C18 H18C 109.5 . . ?
H18A C18 H18C 109.5 . . ?
H18B C18 H18C 109.5 . . ?
P1 C19 H19A 109.5 . . ?
P1 C19 H19B 109.5 . . ?
H19A C19 H19B 109.5 . . ?
P1 C19 H19C 109.5 . . ?
H19A C19 H19C 109.5 . . ?
H19B C19 H19C 109.5 . . ?
Cl1 C20 Cl2 121.6(6) . . ?
Cl1 C20 H20A 106.9 . . ?
Cl2 C20 H20A 106.9 . . ?
Cl1 C20 H20B 106.9 . . ?
Cl2 C20 H20B 106.9 . . ?
H20A C20 H20B 106.7 . . ?

loop_
_geom_bond_atom_site_label_1
_geom_bond_atom_site_label_2
_geom_bond_distance
_geom_bond_site_symmetry_2
_geom_bond_publ_flag
Fe1 C2 1.764(4) . ?
Fe1 C1 1.786(4) . ?
Fe1 P1 2.2524(13) . ?
Fe1 S1 2.2632(14) . ?
Fe1 S2 2.2723(11) . ?
Fe1 Fe2 2.5948(8) . ?
Fe1 H1 1.93(4) . ?
Fe2 C3 1.782(4) . ?
Fe2 C4 1.786(4) . ?
Fe2 P2 2.2489(13) . ?
Fe2 S2 2.2623(13) . ?
Fe2 S1 2.2711(12) . ?
Fe2 H1 1.86(4) . ?
S1 C5 1.825(3) . ?
S2 C6 1.818(3) . ?
P1 C19 1.784(5) . ?
P1 C17 1.791(10) . ?
P1 C18 1.792(7) . ?
P1 C17' 1.905(16) . ?
P2 C16 1.804(4) . ?
P2 C15 1.808(5) . ?
P2 C14 1.810(4) . ?
P3 F6' 1.466(16) . ?
P3 F5' 1.496(17) . ?
P3 F3 1.513(12) . ?
P3 F5 1.538(12) . ?
P3 F4 1.570(11) . ?
P3 F4' 1.572(14) . ?
P3 F6 1.572(9) . ?
P3 F1 1.573(3) . ?
P3 F2 1.575(3) . ?
P3 F3' 1.62(2) . ?
Br1 C13 1.907(5) . ?
N1 C5 1.449(4) . ?
N1 C6 1.450(4) . ?
N1 C7 1.487(4) . ?
O3 C3 1.134(4) . ?
O4 C4 1.131(4) . ?
O1 C1 1.142(4) . ?
O2 C2 1.136(5) . ?
C5 H5A 0.9900 . ?
C5 H5B 0.9900 . ?
C6 H6A 0.9900 . ?
C6 H6B 0.9900 . ?
C7 C8 1.502(5) . ?
C7 H7A 0.9900 . ?
C7 H7B 0.9900 . ?
C8 C9 1.387(6) . ?
C8 C13 1.391(5) . ?
C9 C10 1.368(6) . ?
C9 H9A 0.9500 . ?
C10 C11 1.378(8) . ?
C10 H10A 0.9500 . ?
C11 C12 1.358(8) . ?
C11 H11A 0.9500 . ?
C12 C13 1.382(7) . ?
C12 H12A 0.9500 . ?
C14 H14A 0.9800 . ?
C14 H14B 0.9800 . ?
C14 H14C 0.9800 . ?
C15 H15A 0.9800 . ?
C15 H15B 0.9800 . ?
C15 H15C 0.9800 . ?
C16 H16A 0.9800 . ?
C16 H16B 0.9800 . ?
C16 H16C 0.9800 . ?
C17 H17A 0.9800 . ?
C17 H17B 0.9800 . ?
C17 H17C 0.9800 . ?
C17' H17D 0.9800 . ?
C17' H17E 0.9800 . ?
C17' H17F 0.9800 . ?
C18 H18A 0.9800 . ?
C18 H18B 0.9800 . ?
C18 H18C 0.9800 . ?
C19 H19A 0.9800 . ?
C19 H19B 0.9800 . ?
C19 H19C 0.9800 . ?
C20 Cl1 1.655(10) . ?
C20 Cl2 1.702(8) . ?
C20 H20A 0.9900 . ?
C20 H20B 0.9900 . ?
